data_1530418
loop_
_publ_author_name
'Micka, Z.'
'Danek, M.'
'Podlahova, J.'
'Loub, J.'
'Strauch, B.'
'Hasek, J.'

_publ_section_title
;
 Molecular spectra and X-ray study of the alkali hydrogen selenites M H Se
 O3
;
_journal_name_full 'Journal of Solid State Chemistry'
_journal_page_first 306
_journal_page_last 315
_journal_volume 77
_journal_year 1988
_chemical_formula_sum 'Cs H O3 Se'
_chemical_name_systematic 'Cs H Se O3'
_space_group_IT_number 33
_symmetry_space_group_name_Hall 'P 2c -2n'
_symmetry_space_group_name_H-M 'P n a 21'
_cell_angle_alpha 90
_cell_angle_beta 90
_cell_angle_gamma 90
_cell_formula_units_Z 4
_cell_length_a 6.431
_cell_length_b 14.031
_cell_length_c 4.82
_cell_volume 434.925
_citation_journal_id_ASTM JSSCBI
_cod_data_source_file Micka_JSSCBI_1988_1688.cif
_cod_data_source_block H1Cs1O3Se1
_cod_original_cell_volume 434.9248
_cod_original_formula_sum 'H1 Cs1 O3 Se1'
_cod_database_code 1530418

loop_
_symmetry_equiv_pos_as_xyz
x,y,z
-x,-y,z+1/2
-x+1/2,y+1/2,z+1/2
x+1/2,-y+1/2,z

loop_
_atom_site_label
_atom_site_type_symbol
_atom_site_fract_x
_atom_site_fract_y
_atom_site_fract_z
_atom_site_occupancy
_atom_site_U_iso_or_equiv
Cs1 Cs+1 -0.0258 0.1505 0 1 0.0
Se1 Se+4 0.0116 0.3688 0.5223 1 0.0
O1 O-2 0.2064 0.4602 0.4797 1 0.0
O3 O-2 -0.0334 0.3745 0.8535 1 0.0
O2 O-2 0.1679 0.2742 0.4749 1 0.0
